data_1536004
loop_
_publ_author_name
'Chekhlov, A.N.'
'Martynov, I.V.'

_publ_section_title
;
 Refinement of tetragonal crystal structure of the high-temperature
 superconductor Ba2YCu3epsilonAlepsilonO7-delta:eps
 lon=0.160(3),delta=0.20(2):
;
_journal_name_full 'Doklady Akademii Nauk SSSR'
_journal_page_first 1407
_journal_page_last 1410
_journal_volume 310
_journal_year 1990
_chemical_formula_sum 'Al0.16 Ba2 Cu2.84 O6.8 Y'
_chemical_name_systematic 'Ba2 Y Cu2.84 Al0.16 O6.8'
_space_group_IT_number 123
_symmetry_space_group_name_Hall '-P 4 2'
_symmetry_space_group_name_H-M 'P 4/m m m'
_cell_angle_alpha 90
_cell_angle_beta 90
_cell_angle_gamma 90
_cell_formula_units_Z 1
_cell_length_a 3.858
_cell_length_b 3.858
_cell_length_c 11.693
_cell_volume 174.041
_citation_journal_id_ASTM DANKAS
_cod_data_source_file Chekhlov_DANKAS_1990_1002.cif
_cod_data_source_block Al0.16Ba2Cu2.84O6.8Y1
_cod_original_cell_volume 174.0405
_cod_original_formula_sum 'Al0.16 Ba2 Cu2.84 O6.8 Y1'
_cod_database_code 1536004

loop_
_symmetry_equiv_pos_as_xyz
x,y,z
-y,x,z
-x,-y,z
y,-x,z
x,-y,-z
y,x,-z
-x,y,-z
-y,-x,-z
-x,-y,-z
y,-x,-z
x,y,-z
-y,x,-z
-x,y,z
-y,-x,z
x,-y,z
y,x,z

loop_
_atom_site_label
_atom_site_type_symbol
_atom_site_fract_x
_atom_site_fract_y
_atom_site_fract_z
_atom_site_occupancy
_atom_site_U_iso_or_equiv
Al1 Al+3 0 0 0 0.16 0.0
O2 O-2 0.5 0 0 0.4 0.0
Cu2 Cu+2 0 0 0.35752 1 0.0
Y1 Y+3 0.5 0.5 0.5 1 0.0
O3 O-2 0.5 0 0.3781 1 0.0
Cu1 Cu+2 0 0 0 0.84 0.0
O1 O-2 0 0 0.1577 1 0.0
Ba1 Ba+2 0.5 0.5 0.18743 1 0.0
